data_7112879
loop_
_publ_author_name
'Yan, Kun'
'Lok, Chun-Nam'
'Bierla, Katarzyna'
'Che, Chi-Ming'

_publ_section_title
;
 Gold(I) complex of N,N'-disubstituted cyclic thiourea with in vitro and
 in vivo anticancer properties-potent tight-binding inhibition of
 thioredoxin reductase.
;
_journal_issue 41
_journal_name_full 'Chemical communications (Cambridge, England)'
_journal_page_first 7691
_journal_page_last 7693
_journal_paper_doi 10.1039/c0cc01058h
_journal_volume 46
_journal_year 2010
_chemical_formula_moiety '4(C34 H36 Au N4 O4 S2), Cl4'
_chemical_formula_sum 'C136 H144 Au4 Cl4 N16 O16 S8'
_chemical_formula_weight 3428.0
_chemical_name_systematic
;
?
;
_space_group_IT_number 15
_symmetry_cell_setting monoclinic
_symmetry_space_group_name_Hall '-C 2yc'
_symmetry_space_group_name_H-M 'C 1 2/c 1'
_atom_sites_solution_hydrogens geom
_atom_sites_solution_primary direct
_atom_sites_solution_secondary difmap
_audit_creation_method SHELXL-97
_cell_angle_alpha 90.00
_cell_angle_beta 95.36(3)
_cell_angle_gamma 90.00
_cell_formula_units_Z 1
_cell_length_a 24.501(5)
_cell_length_b 5.6650(10)
_cell_length_c 24.806(5)
_cell_measurement_reflns_used 100
_cell_measurement_temperature 301(2)
_cell_measurement_theta_max 35
_cell_measurement_theta_min 4
_cell_volume 3428.0(12)
_computing_cell_refinement scalepack
_computing_data_collection marcontrol
_computing_data_reduction denzo
_computing_molecular_graphics 'Ortep-3 for Windows (Farrugia, 1997)'
_computing_publication_material 'WinGX publication routines (Farrugia, 1999)'
_computing_structure_refinement 'SHELXL-97 (Sheldrick, 1997)'
_computing_structure_solution SHELXS-97
_diffrn_ambient_temperature 301(2)
_diffrn_measured_fraction_theta_full 0.932
_diffrn_measured_fraction_theta_max 0.932
_diffrn_measurement_device_type 'marresearch IPDS mar300'
_diffrn_measurement_method oscillation
_diffrn_radiation_monochromator graphite
_diffrn_radiation_source 'fine-focus sealed tube'
_diffrn_radiation_type MoK\a
_diffrn_radiation_wavelength 0.71073
_diffrn_reflns_av_R_equivalents 0.0517
_diffrn_reflns_av_sigmaI/netI 0.1088
_diffrn_reflns_limit_h_max 28
_diffrn_reflns_limit_h_min -29
_diffrn_reflns_limit_k_max 6
_diffrn_reflns_limit_k_min -6
_diffrn_reflns_limit_l_max 30
_diffrn_reflns_limit_l_min -30
_diffrn_reflns_number 11239
_diffrn_reflns_theta_full 25.63
_diffrn_reflns_theta_max 25.63
_diffrn_reflns_theta_min 2.23
_exptl_absorpt_coefficient_mu 4.535
_exptl_absorpt_correction_T_max 0.64
_exptl_absorpt_correction_T_min 0.45
_exptl_absorpt_correction_type multi-scan
_exptl_absorpt_process_details SADABS
_exptl_crystal_colour colorless
_exptl_crystal_density_diffrn 1.669
_exptl_crystal_density_method 'not measured'
_exptl_crystal_description prism
_exptl_crystal_F_000 1712
_exptl_crystal_size_max 0.4
_exptl_crystal_size_mid 0.15
_exptl_crystal_size_min 0.1
_refine_diff_density_max 0.566
_refine_diff_density_min -2.277
_refine_diff_density_rms 0.190
_refine_ls_extinction_method none
_refine_ls_goodness_of_fit_ref 1.159
_refine_ls_hydrogen_treatment constr
_refine_ls_matrix_type full
_refine_ls_number_parameters 179
_refine_ls_number_reflns 3010
_refine_ls_number_restraints 1
_refine_ls_restrained_S_all 1.158
_refine_ls_R_factor_all 0.0717
_refine_ls_R_factor_gt 0.0556
_refine_ls_shift/su_max 0.000
_refine_ls_shift/su_mean 0.000
_refine_ls_structure_factor_coef Fsqd
_refine_ls_weighting_details 'calc w=1/[\s^2^(Fo^2^)+(0.0000P)^2^+6.3122P] where P=(Fo^2^+2Fc^2^)/3'
_refine_ls_weighting_scheme calc
_refine_ls_wR_factor_gt 0.1486
_refine_ls_wR_factor_ref 0.1546
_reflns_number_gt 2192
_reflns_number_total 3010
_reflns_threshold_expression >2sigma(I)
_cod_data_source_file c0cc01058h.txt
_cod_data_source_block shelxl
_cod_original_sg_symbol_H-M 'C 2/c'
_cod_database_code 7112879

loop_
_symmetry_equiv_pos_as_xyz
'x, y, z'
'-x, y, -z+1/2'
'x+1/2, y+1/2, z'
'-x+1/2, y+1/2, -z+1/2'
'-x, -y, -z'
'x, -y, z-1/2'
'-x+1/2, -y+1/2, -z'
'x+1/2, -y+1/2, z-1/2'

loop_
_atom_site_label
_atom_site_type_symbol
_atom_site_fract_x
_atom_site_fract_y
_atom_site_fract_z
_atom_site_U_iso_or_equiv
_atom_site_adp_type
_atom_site_occupancy
_atom_site_symmetry_multiplicity
_atom_site_calc_flag
_atom_site_refinement_flags
_atom_site_disorder_assembly
_atom_site_disorder_group
C1 C 0.0427(4) 0.2709(14) 0.1136(3) 0.053(2) Uani 1 1 d . A .
C2 C -0.0085(5) 0.5311(19) 0.1606(5) 0.084(3) Uani 1 1 d . A .
H2A H -0.0326 0.4778 0.1870 0.101 Uiso 1 1 calc R . .
H2B H -0.0204 0.6853 0.1472 0.101 Uiso 1 1 calc R . .
C3 C 0.0505(5) 0.5375(19) 0.1848(5) 0.081(3) Uani 1 1 d . A .
H3A H 0.0660 0.6942 0.1822 0.097 Uiso 1 1 calc R . .
H3B H 0.0537 0.4885 0.2224 0.097 Uiso 1 1 calc R . .
C4 C -0.0583(5) 0.290(3) 0.0894(6) 0.066(14) Uiso 0.50 1 d PG A 1
C5 C -0.0809(6) 0.389(2) 0.0411(6) 0.053(4) Uiso 0.50 1 d PG A 1
H5 H -0.0640 0.5181 0.0265 0.063 Uiso 0.50 1 calc PR A 1
C6 C -0.1287(5) 0.296(2) 0.0149(4) 0.054(4) Uiso 0.50 1 d PG A 1
H6 H -0.1439 0.3629 -0.0174 0.065 Uiso 0.50 1 calc PR A 1
C7 C -0.1539(4) 0.104(2) 0.0368(5) 0.052(4) Uiso 0.50 1 d PG A 1
C8 C -0.1313(5) 0.0038(19) 0.0850(5) 0.063(5) Uiso 0.50 1 d PG A 1
H8 H -0.1482 -0.1251 0.0997 0.076 Uiso 0.50 1 calc PR A 1
C9 C -0.0835(6) 0.097(3) 0.1113(5) 0.057(4) Uiso 0.50 1 d PG A 1
H9 H -0.0684 0.0301 0.1436 0.068 Uiso 0.50 1 calc PR A 1
C10 C -0.2165(10) 0.045(4) -0.0429(8) 0.073(6) Uiso 0.50 1 d PD A 1
H10A H -0.2490 -0.0428 -0.0543 0.110 Uiso 0.50 1 calc PR A 1
H10B H -0.1878 0.0026 -0.0649 0.110 Uiso 0.50 1 calc PR A 1
H10C H -0.2240 0.2111 -0.0467 0.110 Uiso 0.50 1 calc PR A 1
O1 O -0.1996(7) -0.007(2) 0.0127(7) 0.077(4) Uiso 0.50 1 d PD A 1
C4' C -0.0568(6) 0.295(3) 0.0842(6) 0.041(9) Uiso 0.50 1 d PG A 2
C5' C -0.0714(6) 0.449(2) 0.0417(7) 0.071(6) Uiso 0.50 1 d PG A 2
H5' H -0.0497 0.5804 0.0364 0.085 Uiso 0.50 1 calc PR A 2
C7' C -0.1183(7) 0.407(2) 0.0071(5) 0.070(5) Uiso 0.50 1 d PG A 2
H7' H -0.1281 0.5101 -0.0213 0.084 Uiso 0.50 1 calc PR A 2
C8' C -0.1507(5) 0.211(3) 0.0151(6) 0.062(5) Uiso 0.50 1 d PG A 2
C6' C -0.1361(5) 0.057(2) 0.0576(6) 0.064(5) Uiso 0.50 1 d PG A 2
H6' H -0.1578 -0.0745 0.0629 0.077 Uiso 0.50 1 calc PR A 2
C9' C -0.0892(6) 0.099(2) 0.0922(6) 0.072(6) Uiso 0.50 1 d PG A 2
H9' H -0.0794 -0.0042 0.1206 0.086 Uiso 0.50 1 calc PR A 2
C10' C -0.2202(12) -0.044(4) -0.0216(14) 0.088(7) Uiso 0.50 1 d PD A 2
H10D H -0.2497 -0.0551 -0.0499 0.132 Uiso 0.50 1 calc PR A 2
H10E H -0.2346 -0.0594 0.0129 0.132 Uiso 0.50 1 calc PR A 2
H10F H -0.1943 -0.1682 -0.0258 0.132 Uiso 0.50 1 calc PR A 2
O1' O -0.1936(7) 0.180(3) -0.0247(6) 0.085(4) Uiso 0.50 1 d PD A 2
C11 C 0.1350(2) 0.3301(12) 0.1584(3) 0.059(2) Uani 1 1 d G A .
C12 C 0.1696(3) 0.4927(10) 0.1370(3) 0.080(3) Uani 1 1 d G . .
H12 H 0.1549 0.6237 0.1183 0.096 Uiso 1 1 calc R . .
C13 C 0.2260(3) 0.4596(12) 0.1437(3) 0.088(3) Uani 1 1 d G . .
H13 H 0.2491 0.5684 0.1294 0.106 Uiso 1 1 calc R . .
C14 C 0.2479(2) 0.2637(14) 0.1718(3) 0.080(3) Uani 1 1 d G . .
C15 C 0.2133(3) 0.1011(11) 0.1931(3) 0.089(3) Uani 1 1 d G . .
H15 H 0.2279 -0.0300 0.2119 0.106 Uiso 1 1 calc R . .
C16 C 0.1568(3) 0.1342(11) 0.1865(3) 0.081(3) Uani 1 1 d G . .
H16 H 0.1337 0.0254 0.2008 0.097 Uiso 1 1 calc R . .
C17 C 0.3290(8) 0.052(3) 0.1991(9) 0.165(9) Uani 1 1 d . . .
H17A H 0.3679 0.0672 0.1981 0.247 Uiso 1 1 calc R . .
H17B H 0.3164 -0.0880 0.1801 0.247 Uiso 1 1 calc R . .
H17C H 0.3205 0.0427 0.2361 0.247 Uiso 1 1 calc R . .
Au1 Au 0.0000 0.0000 0.0000 0.0575(2) Uani 1 2 d S . .
S1 S 0.06464(11) 0.0614(5) 0.07125(11) 0.0733(8) Uani 1 1 d . . .
N1 N -0.0071(3) 0.3598(13) 0.1158(3) 0.0593(19) Uani 1 1 d . . .
N2 N 0.0774(3) 0.3683(13) 0.1511(3) 0.060(2) Uani 1 1 d . . .
O2 O 0.3033(3) 0.246(2) 0.1748(4) 0.124(3) Uani 1 1 d . . .
Cl1 Cl -0.008(4) -0.013(11) 0.247(3) 0.19(2) Uani 0.25 1 d P . .
Cl1' Cl -0.0102(16) 0.025(10) 0.251(3) 0.076(14) Uani 0.25 1 d P . .

loop_
_atom_site_aniso_label
_atom_site_aniso_U_11
_atom_site_aniso_U_22
_atom_site_aniso_U_33
_atom_site_aniso_U_23
_atom_site_aniso_U_13
_atom_site_aniso_U_12
C1 0.051(6) 0.056(5) 0.053(5) -0.001(4) 0.004(4) 0.013(4)
C2 0.074(8) 0.092(8) 0.086(8) -0.034(6) 0.000(6) 0.012(6)
C3 0.058(6) 0.093(8) 0.092(8) -0.044(6) 0.005(6) 0.011(5)
C11 0.046(6) 0.069(6) 0.060(6) -0.004(4) 0.001(4) -0.002(4)
C12 0.074(7) 0.089(8) 0.076(7) 0.006(5) 0.007(6) 0.009(6)
C13 0.064(7) 0.104(9) 0.099(9) 0.016(6) 0.015(6) 0.007(6)
C14 0.045(6) 0.110(9) 0.083(8) -0.007(6) -0.002(5) 0.005(6)
C15 0.065(8) 0.081(7) 0.116(10) 0.011(7) -0.011(7) 0.014(6)
C16 0.056(7) 0.076(7) 0.111(9) 0.008(6) 0.000(6) -0.001(5)
C17 0.085(12) 0.24(2) 0.167(19) 0.068(14) 0.000(12) 0.059(13)
Au1 0.0457(3) 0.0692(4) 0.0576(3) -0.0115(2) 0.0056(2) 0.0008(3)
S1 0.0484(14) 0.0959(17) 0.0733(16) -0.0308(12) -0.0071(12) 0.0173(12)
N1 0.044(5) 0.065(5) 0.067(5) -0.009(3) 0.000(4) 0.008(3)
N2 0.044(5) 0.070(5) 0.065(5) -0.017(4) -0.002(4) 0.010(4)
O2 0.041(5) 0.189(9) 0.140(8) 0.024(7) 0.000(5) 0.022(6)
Cl1 0.40(6) 0.07(2) 0.11(2) -0.02(2) 0.11(3) -0.09(4)
Cl1' 0.10(4) 0.045(13) 0.085(12) -0.006(14) 0.01(2) 0.001(11)

loop_
_atom_type_symbol
_atom_type_description
_atom_type_scat_dispersion_real
_atom_type_scat_dispersion_imag
_atom_type_scat_source
C C 0.0033 0.0016 'International Tables Vol C Tables 4.2.6.8 and 6.1.1.4'
H H 0.0000 0.0000 'International Tables Vol C Tables 4.2.6.8 and 6.1.1.4'
Au Au -2.0133 8.8022 'International Tables Vol C Tables 4.2.6.8 and 6.1.1.4'
S S 0.1246 0.1234 'International Tables Vol C Tables 4.2.6.8 and 6.1.1.4'
N N 0.0061 0.0033 'International Tables Vol C Tables 4.2.6.8 and 6.1.1.4'
O O 0.0106 0.0060 'International Tables Vol C Tables 4.2.6.8 and 6.1.1.4'
Cl Cl 0.1484 0.1585 'International Tables Vol C Tables 4.2.6.8 and 6.1.1.4'

loop_
_geom_angle_atom_site_label_1
_geom_angle_atom_site_label_2
_geom_angle_atom_site_label_3
_geom_angle
_geom_angle_site_symmetry_3
N2 C1 N1 110.3(7) .
N2 C1 S1 120.3(7) .
N1 C1 S1 129.4(7) .
N1 C2 C3 103.0(9) .
N1 C2 H2A 111.2 .
C3 C2 H2A 111.2 .
N1 C2 H2B 111.2 .
C3 C2 H2B 111.2 .
H2A C2 H2B 109.1 .
N2 C3 C2 102.9(8) .
N2 C3 H3A 111.2 .
C2 C3 H3A 111.2 .
N2 C3 H3B 111.2 .
C2 C3 H3B 111.2 .
H3A C3 H3B 109.1 .
C5 C4 C9 120.0 .
C5 C4 N1 123.3(10) .
C9 C4 N1 116.5(10) .
C4 C5 C6 120.0 .
C4 C5 H5 120.0 .
C6 C5 H5 120.0 .
C7 C6 C5 120.0 .
C7 C6 H6 120.0 .
C5 C6 H6 120.0 .
O1 C7 C6 124.2(10) .
O1 C7 C8 115.7(10) .
C6 C7 C8 120.0 .
C9 C8 C7 120.0 .
C9 C8 H8 120.0 .
C7 C8 H8 120.0 .
C8 C9 C4 120.0 .
C8 C9 H9 120.0 .
C4 C9 H9 120.0 .
O1 C10 H10A 109.5 .
O1 C10 H10B 109.5 .
H10A C10 H10B 109.5 .
O1 C10 H10C 109.5 .
H10A C10 H10C 109.5 .
H10B C10 H10C 109.5 .
C7 O1 C10 118.5(16) .
C5' C4' C9' 120.0 .
C5' C4' N1 113.5(10) .
C9' C4' N1 126.5(10) .
C7' C5' C4' 120.0 .
C7' C5' H5' 120.0 .
C4' C5' H5' 120.0 .
C5' C7' C8' 120.0 .
C5' C7' H7' 120.0 .
C8' C7' H7' 120.0 .
O1' C8' C6' 125.8(12) .
O1' C8' C7' 114.0(12) .
C6' C8' C7' 120.0 .
C9' C6' C8' 120.0 .
C9' C6' H6' 120.0 .
C8' C6' H6' 120.0 .
C6' C9' C4' 120.0 .
C6' C9' H9' 120.0 .
C4' C9' H9' 120.0 .
O1' C10' H10D 109.5 .
O1' C10' H10E 109.5 .
H10D C10' H10E 109.5 .
O1' C10' H10F 109.5 .
H10D C10' H10F 109.5 .
H10E C10' H10F 109.5 .
C8' O1' C10' 113.2(17) .
C12 C11 C16 120.0 .
C12 C11 N2 118.9(6) .
C16 C11 N2 121.1(6) .
C13 C12 C11 120.0 .
C13 C12 H12 120.0 .
C11 C12 H12 120.0 .
C14 C13 C12 120.0 .
C14 C13 H13 120.0 .
C12 C13 H13 120.0 .
O2 C14 C13 115.0(7) .
O2 C14 C15 125.0(7) .
C13 C14 C15 120.0 .
C16 C15 C14 120.0 .
C16 C15 H15 120.0 .
C14 C15 H15 120.0 .
C15 C16 C11 120.0 .
C15 C16 H16 120.0 .
C11 C16 H16 120.0 .
O2 C17 H17A 109.5 .
O2 C17 H17B 109.5 .
H17A C17 H17B 109.5 .
O2 C17 H17C 109.5 .
H17A C17 H17C 109.5 .
H17B C17 H17C 109.5 .
S1 Au1 S1 180.00(14) 5
C1 S1 Au1 110.3(3) .
C1 N1 C4 130.7(11) .
C1 N1 C4' 128.2(10) .
C1 N1 C2 111.5(8) .
C4 N1 C2 116.7(11) .
C4' N1 C2 120.0(11) .
C1 N2 C11 126.3(7) .
C1 N2 C3 112.3(8) .
C11 N2 C3 121.3(7) .
C14 O2 C17 119.8(12) .

loop_
_geom_bond_atom_site_label_1
_geom_bond_atom_site_label_2
_geom_bond_distance
_geom_bond_site_symmetry_2
C1 N2 1.322(10) .
C1 N1 1.324(11) .
C1 S1 1.705(8) .
C2 N1 1.479(12) .
C2 C3 1.513(16) .
C2 H2A 0.9700 .
C2 H2B 0.9700 .
C3 N2 1.467(12) .
C3 H3A 0.9700 .
C3 H3B 0.9700 .
C4 C5 1.3900 .
C4 C9 1.3900 .
C4 N1 1.418(11) .
C5 C6 1.3900 .
C5 H5 0.9300 .
C6 C7 1.3900 .
C6 H6 0.9300 .
C7 O1 1.371(19) .
C7 C8 1.3900 .
C8 C9 1.3900 .
C8 H8 0.9300 .
C9 H9 0.9300 .
C10 O1 1.432(19) .
C10 H10A 0.9600 .
C10 H10B 0.9600 .
C10 H10C 0.9600 .
C4' C5' 1.3900 .
C4' C9' 1.3900 .
C4' N1 1.433(11) .
C5' C7' 1.3900 .
C5' H5' 0.9300 .
C7' C8' 1.3900 .
C7' H7' 0.9300 .
C8' O1' 1.384(17) .
C8' C6' 1.3900 .
C6' C9' 1.3900 .
C6' H6' 0.9300 .
C9' H9' 0.9300 .
C10' O1' 1.432(19) .
C10' H10D 0.9600 .
C10' H10E 0.9600 .
C10' H10F 0.9600 .
C11 C12 1.3900 .
C11 C16 1.3900 .
C11 N2 1.421(9) .
C12 C13 1.3900 .
C12 H12 0.9300 .
C13 C14 1.3900 .
C13 H13 0.9300 .
C14 O2 1.357(9) .
C14 C15 1.3900 .
C15 C16 1.3900 .
C15 H15 0.9300 .
C16 H16 0.9300 .
C17 O2 1.377(16) .
C17 H17A 0.9600 .
C17 H17B 0.9600 .
C17 H17C 0.9600 .
Au1 S1 2.287(3) .
Au1 S1 2.287(3) 5
Cl1 Cl1 0.42(19) 2
Cl1 Cl1' 0.50(11) 2
Cl1' Cl1 0.50(11) 2
Cl1' Cl1' 0.51(7) 2
